data_1555675
loop_
_publ_author_name
'Shmatova, Olga I.'
'Khrustalev, Victor N.'
'Nenajdenko, Valentine G.'

_publ_section_title
;
 From Cyclic CF3-ketimines to a Family of Trifluoromethylated Nazlinine
 and Trypargine Analogues.
;
_journal_issue 18
_journal_name_full 'Organic letters'
_journal_page_first 4494
_journal_page_last 4497
_journal_paper_doi 10.1021/acs.orglett.6b02031
_journal_volume 18
_journal_year 2016
_chemical_formula_moiety 'C15 H17 F4 N3'
_chemical_formula_sum 'C15 H17 F4 N3'
_chemical_formula_weight 315.32
_space_group_crystal_system monoclinic
_space_group_IT_number 14
_space_group_name_Hall '-P 2yn'
_space_group_name_H-M_alt 'P 1 21/n 1'
_atom_sites_solution_hydrogens mixed
_atom_sites_solution_primary difmap
_atom_sites_solution_secondary difmap
_audit_creation_method SHELXL-2014/7
_cell_angle_alpha 90
_cell_angle_beta 97.46(3)
_cell_angle_gamma 90
_cell_formula_units_Z 4
_cell_length_a 9.1643(18)
_cell_length_b 8.5100(17)
_cell_length_c 18.787(4)
_cell_measurement_reflns_used 600
_cell_measurement_temperature 100(2)
_cell_measurement_theta_max 36.0
_cell_measurement_theta_min 3.6
_cell_volume 1452.8(5)
_computing_cell_refinement iMosflm
_computing_data_collection Automar
_computing_data_reduction iMosflm
_computing_molecular_graphics 'Bruker SHELXTL'
_computing_publication_material 'Bruker SHELXTL'
_computing_structure_refinement 'SHELXL-2014/6 (Sheldrick, 2014)'
_computing_structure_solution 'SHELXS-97 (Sheldrick 2008)'
_diffrn_ambient_temperature 100(2)
_diffrn_measured_fraction_theta_full 0.968
_diffrn_measured_fraction_theta_max 0.920
_diffrn_measurement_device_type 'MAR CCD'
_diffrn_measurement_method '/f scan'
_diffrn_radiation_type synchrotron
_diffrn_radiation_wavelength 0.96990
_diffrn_reflns_av_R_equivalents 0.0579
_diffrn_reflns_av_unetI/netI 0.0577
_diffrn_reflns_Laue_measured_fraction_full 0.968
_diffrn_reflns_Laue_measured_fraction_max 0.920
_diffrn_reflns_limit_h_max 10
_diffrn_reflns_limit_h_min -10
_diffrn_reflns_limit_k_max 10
_diffrn_reflns_limit_k_min -10
_diffrn_reflns_limit_l_max 23
_diffrn_reflns_limit_l_min -23
_diffrn_reflns_number 21963
_diffrn_reflns_point_group_measured_fraction_full 0.968
_diffrn_reflns_point_group_measured_fraction_max 0.920
_diffrn_reflns_theta_full 35.587
_diffrn_reflns_theta_max 38.452
_diffrn_reflns_theta_min 3.574
_exptl_absorpt_coefficient_mu 0.269
_exptl_absorpt_correction_T_max 0.960
_exptl_absorpt_correction_T_min 0.950
_exptl_absorpt_correction_type multi-scan
_exptl_absorpt_process_details 'Scala (Evans, 2005)'
_exptl_crystal_colour colourless
_exptl_crystal_density_diffrn 1.442
_exptl_crystal_description prism
_exptl_crystal_F_000 656
_exptl_crystal_size_max 0.15
_exptl_crystal_size_mid 0.13
_exptl_crystal_size_min 0.10
_refine_diff_density_max 0.333
_refine_diff_density_min -0.299
_refine_diff_density_rms 0.063
_refine_ls_extinction_coef 0.0207(19)
_refine_ls_extinction_expression Fc^*^=kFc[1+0.001xFc^2^\l^3^/sin(2\q)]^-1/4^
_refine_ls_extinction_method SHELXL
_refine_ls_goodness_of_fit_ref 1.011
_refine_ls_hydrogen_treatment mixed
_refine_ls_matrix_type full
_refine_ls_number_parameters 212
_refine_ls_number_reflns 2948
_refine_ls_number_restraints 0
_refine_ls_restrained_S_all 1.011
_refine_ls_R_factor_all 0.0621
_refine_ls_R_factor_gt 0.0512
_refine_ls_shift/su_max 0.001
_refine_ls_shift/su_mean 0.000
_refine_ls_structure_factor_coef Fsqd
_refine_ls_weighting_details 'w=1/[\s^2^(Fo^2^)+(0.0679P)^2^+0.8P] where P=(Fo^2^+2Fc^2^)/3'
_refine_ls_weighting_scheme calc
_refine_ls_wR_factor_gt 0.1263
_refine_ls_wR_factor_ref 0.1376
_reflns_Friedel_coverage 0.000
_reflns_number_gt 2439
_reflns_number_total 2948
_reflns_threshold_expression 'I > 2\s(I)'
_cod_data_source_file ol6b02031_si_001.cif
_cod_data_source_block so798
_cod_original_sg_symbol_H-M 'P 21/n'
_cod_database_code 1555675
_shelx_shelxl_version_number 2014/7
_shelx_space_group_comment
;
The symmetry employed for this shelxl refinement is uniquely defined
by the following loop, which should always be used as a source of
symmetry information in preference to the above space-group names.
They are only intended as comments.
;
_shelx_estimated_absorpt_t_min 0.957
_shelx_estimated_absorpt_t_max 0.971
_shelxl_version_number 2014/6

loop_
_space_group_symop_operation_xyz
'x, y, z'
'-x+1/2, y+1/2, -z+1/2'
'-x, -y, -z'
'x-1/2, -y-1/2, z-1/2'

loop_
_atom_site_label
_atom_site_type_symbol
_atom_site_fract_x
_atom_site_fract_y
_atom_site_fract_z
_atom_site_U_iso_or_equiv
_atom_site_adp_type
_atom_site_occupancy
_atom_site_site_symmetry_order
_atom_site_calc_flag
_atom_site_refinement_flags_posn
_atom_site_refinement_flags_adp
F1 F 0.20143(9) 0.90317(8) 0.51644(4) 0.03034(19) Uani 1 1 d . .
F2 F -0.01103(9) 0.78873(9) 0.50711(4) 0.0328(2) Uani 1 1 d . .
F3 F 0.06230(9) 0.93030(9) 0.60075(4) 0.0350(2) Uani 1 1 d . .
F4 F 0.79622(10) 0.82162(10) 0.87836(4) 0.0375(2) Uani 1 1 d . .
C1 C 0.21995(15) 0.62247(15) 0.75409(7) 0.0266(3) Uani 1 1 d . .
H1A H 0.2212 0.6713 0.8020 0.032 Uiso 1 1 calc R U
H1B H 0.2366 0.5081 0.7606 0.032 Uiso 1 1 calc R U
C2 C 0.07104(16) 0.65244(15) 0.70834(7) 0.0280(3) Uani 1 1 d . .
H2A H -0.0062 0.5932 0.7291 0.034 Uiso 1 1 calc R U
H2B H 0.0470 0.7656 0.7107 0.034 Uiso 1 1 calc R U
N3 N 0.06805(12) 0.60644(12) 0.63198(6) 0.0254(3) Uani 1 1 d . .
H3 H 0.0762(17) 0.4963(18) 0.6289(8) 0.030 Uiso 1 1 d . U
C4 C 0.18016(15) 0.67829(13) 0.59280(7) 0.0229(3) Uani 1 1 d . .
C4A C 0.31571(14) 0.72533(13) 0.64311(7) 0.0222(3) Uani 1 1 d . .
N5 N 0.43743(12) 0.80127(12) 0.62210(6) 0.0230(2) Uani 1 1 d . .
H5 H 0.4525(17) 0.8186(17) 0.5783(8) 0.028 Uiso 1 1 d . U
C5A C 0.54248(15) 0.81602(13) 0.68174(7) 0.0223(3) Uani 1 1 d . .
C6 C 0.68126(15) 0.88671(15) 0.68778(7) 0.0263(3) Uani 1 1 d . .
H6 H 0.7176 0.9317 0.6473 0.032 Uiso 1 1 calc R U
C7 C 0.76416(15) 0.88884(15) 0.75518(7) 0.0280(3) Uani 1 1 d . .
H7 H 0.8586 0.9367 0.7618 0.034 Uiso 1 1 calc R U
C8 C 0.70713(16) 0.81990(15) 0.81315(7) 0.0272(3) Uani 1 1 d . .
C9 C 0.57091(16) 0.75071(14) 0.80977(7) 0.0259(3) Uani 1 1 d . .
H9 H 0.5367 0.7063 0.8509 0.031 Uiso 1 1 calc R U
C9A C 0.48412(15) 0.74919(13) 0.74162(7) 0.0231(3) Uani 1 1 d . .
C9B C 0.33840(15) 0.69330(13) 0.71568(7) 0.0222(3) Uani 1 1 d . .
C10 C 0.10794(16) 0.82528(14) 0.55455(7) 0.0266(3) Uani 1 1 d . .
C11 C 0.22059(15) 0.56601(14) 0.53339(7) 0.0240(3) Uani 1 1 d . .
H11A H 0.1289 0.5356 0.5027 0.029 Uiso 1 1 calc R U
H11B H 0.2824 0.6243 0.5029 0.029 Uiso 1 1 calc R U
C12 C 0.30240(15) 0.41604(14) 0.56023(7) 0.0239(3) Uani 1 1 d . .
H12A H 0.3878 0.4432 0.5960 0.029 Uiso 1 1 calc R U
H12B H 0.2360 0.3470 0.5838 0.029 Uiso 1 1 calc R U
C13 C 0.35516(15) 0.32989(14) 0.49675(7) 0.0251(3) Uani 1 1 d . .
H13A H 0.2678 0.3014 0.4625 0.030 Uiso 1 1 calc R U
H13B H 0.4149 0.4038 0.4719 0.030 Uiso 1 1 calc R U
N14 N 0.44300(13) 0.18609(12) 0.51439(6) 0.0264(3) Uani 1 1 d . .
H14A H 0.3820(17) 0.1048(18) 0.5259(8) 0.032 Uiso 1 1 d . U
H14B H 0.5101(17) 0.1999(18) 0.5546(8) 0.032 Uiso 1 1 d . U

loop_
_atom_site_aniso_label
_atom_site_aniso_U_11
_atom_site_aniso_U_22
_atom_site_aniso_U_33
_atom_site_aniso_U_23
_atom_site_aniso_U_13
_atom_site_aniso_U_12
F1 0.0284(4) 0.0247(3) 0.0372(4) 0.0088(3) 0.0016(3) -0.0029(3)
F2 0.0255(4) 0.0298(4) 0.0401(4) 0.0065(3) -0.0069(4) -0.0014(3)
F3 0.0389(5) 0.0244(4) 0.0418(4) 0.0002(3) 0.0055(4) 0.0090(3)
F4 0.0334(5) 0.0485(5) 0.0278(4) -0.0050(3) -0.0071(4) 0.0025(4)
C1 0.0305(7) 0.0236(5) 0.0263(6) 0.0002(5) 0.0052(5) -0.0025(5)
C2 0.0291(7) 0.0230(5) 0.0331(6) 0.0006(5) 0.0086(5) -0.0004(5)
N3 0.0231(6) 0.0222(5) 0.0314(5) 0.0001(4) 0.0055(4) -0.0026(4)
C4 0.0208(6) 0.0195(5) 0.0278(6) 0.0015(4) 0.0010(5) -0.0009(5)
C4A 0.0234(7) 0.0162(5) 0.0271(6) 0.0002(4) 0.0033(5) -0.0004(5)
N5 0.0234(6) 0.0238(5) 0.0220(5) 0.0006(4) 0.0030(4) -0.0031(4)
C5A 0.0208(6) 0.0212(5) 0.0246(6) -0.0025(4) 0.0016(5) 0.0023(5)
C6 0.0244(7) 0.0256(6) 0.0294(6) -0.0037(5) 0.0047(5) 0.0003(5)
C7 0.0204(7) 0.0308(6) 0.0323(6) -0.0063(5) 0.0020(5) 0.0011(5)
C8 0.0264(7) 0.0290(6) 0.0244(6) -0.0057(5) -0.0038(5) 0.0059(5)
C9 0.0290(7) 0.0240(5) 0.0245(6) -0.0014(5) 0.0025(5) 0.0038(5)
C9A 0.0248(7) 0.0189(5) 0.0252(6) -0.0016(4) 0.0017(5) 0.0029(5)
C9B 0.0234(7) 0.0184(5) 0.0249(6) 0.0001(4) 0.0032(5) 0.0002(5)
C10 0.0256(7) 0.0220(6) 0.0318(6) 0.0010(5) 0.0018(6) -0.0019(5)
C11 0.0237(7) 0.0227(5) 0.0245(6) 0.0005(5) -0.0005(5) -0.0025(5)
C12 0.0248(7) 0.0212(5) 0.0251(6) -0.0001(4) 0.0010(5) -0.0026(5)
C13 0.0244(7) 0.0226(5) 0.0280(6) 0.0003(5) 0.0031(5) -0.0017(5)
N14 0.0279(6) 0.0204(5) 0.0307(5) 0.0011(4) 0.0035(5) -0.0011(4)

loop_
_atom_type_symbol
_atom_type_description
_atom_type_scat_dispersion_real
_atom_type_scat_dispersion_imag
_atom_type_scat_source
C C 0.0070 0.0030 'International Tables Vol C Tables 4.2.6.8 and 6.1.1.4'
H H 0.0000 0.0000 'International Tables Vol C Tables 4.2.6.8 and 6.1.1.4'
N N 0.0130 0.0070 'International Tables Vol C Tables 4.2.6.8 and 6.1.1.4'
F F 0.0330 0.0200 'International Tables Vol C Tables 4.2.6.8 and 6.1.1.4'

loop_
_geom_angle_atom_site_label_1
_geom_angle_atom_site_label_2
_geom_angle_atom_site_label_3
_geom_angle
C9B C1 C2 107.98(10)
C9B C1 H1A 110.1
C2 C1 H1A 110.1
C9B C1 H1B 110.1
C2 C1 H1B 110.1
H1A C1 H1B 108.4
N3 C2 C1 113.61(11)
N3 C2 H2A 108.8
C1 C2 H2A 108.8
N3 C2 H2B 108.8
C1 C2 H2B 108.8
H2A C2 H2B 107.7
C4 N3 C2 116.57(10)
C4 N3 H3 108.4(10)
C2 N3 H3 109.3(9)
N3 C4 C4A 111.53(10)
N3 C4 C10 106.48(11)
C4A C4 C10 110.05(10)
N3 C4 C11 110.58(10)
C4A C4 C11 111.04(11)
C10 C4 C11 106.95(10)
C9B C4A N5 110.43(11)
C9B C4A C4 124.82(12)
N5 C4A C4 124.71(11)
C5A N5 C4A 108.16(10)
C5A N5 H5 125.0(10)
C4A N5 H5 125.7(10)
N5 C5A C6 129.36(12)
N5 C5A C9A 108.04(11)
C6 C5A C9A 122.56(12)
C7 C6 C5A 117.62(12)
C7 C6 H6 121.2
C5A C6 H6 121.2
C6 C7 C8 119.30(13)
C6 C7 H7 120.4
C8 C7 H7 120.4
C9 C8 F4 118.32(12)
C9 C8 C7 124.99(12)
F4 C8 C7 116.69(12)
C8 C9 C9A 116.47(12)
C8 C9 H9 121.8
C9A C9 H9 121.8
C9 C9A C5A 119.04(12)
C9 C9A C9B 134.04(12)
C5A C9A C9B 106.91(11)
C4A C9B C9A 106.44(12)
C4A C9B C1 121.84(12)
C9A C9B C1 131.61(11)
F3 C10 F2 106.60(11)
F3 C10 F1 106.57(10)
F2 C10 F1 105.95(10)
F3 C10 C4 112.71(11)
F2 C10 C4 112.32(10)
F1 C10 C4 112.22(11)
C12 C11 C4 115.40(10)
C12 C11 H11A 108.4
C4 C11 H11A 108.4
C12 C11 H11B 108.4
C4 C11 H11B 108.4
H11A C11 H11B 107.5
C13 C12 C11 109.46(10)
C13 C12 H12A 109.8
C11 C12 H12A 109.8
C13 C12 H12B 109.8
C11 C12 H12B 109.8
H12A C12 H12B 108.2
N14 C13 C12 116.08(10)
N14 C13 H13A 108.3
C12 C13 H13A 108.3
N14 C13 H13B 108.3
C12 C13 H13B 108.3
H13A C13 H13B 107.4
C13 N14 H14A 109.9(10)
C13 N14 H14B 111.4(10)
H14A N14 H14B 105.2(13)

loop_
_geom_bond_atom_site_label_1
_geom_bond_atom_site_label_2
_geom_bond_distance
F1 C10 1.3584(16)
F2 C10 1.3518(16)
F3 C10 1.3495(16)
F4 C8 1.3812(16)
C1 C9B 1.5053(19)
C1 C2 1.537(2)
C1 H1A 0.9900
C1 H1B 0.9900
C2 N3 1.4838(17)
C2 H2A 0.9900
C2 H2B 0.9900
N3 C4 1.4723(17)
N3 H3 0.943(15)
C4 C4A 1.5138(19)
C4 C10 1.5478(18)
C4 C11 1.5504(17)
C4A C9B 1.3793(17)
C4A N5 1.3900(17)
N5 C5A 1.3848(17)
N5 H5 0.864(15)
C5A C6 1.3981(19)
C5A C9A 1.4254(18)
C6 C7 1.3895(19)
C6 H6 0.9500
C7 C8 1.397(2)
C7 H7 0.9500
C8 C9 1.374(2)
C9 C9A 1.4168(18)
C9 H9 0.9500
C9A C9B 1.4416(19)
C11 C12 1.5320(17)
C11 H11A 0.9900
C11 H11B 0.9900
C12 C13 1.5309(18)
C12 H12A 0.9900
C12 H12B 0.9900
C13 N14 1.4785(16)
C13 H13A 0.9900
C13 H13B 0.9900
N14 H14A 0.932(16)
N14 H14B 0.918(15)

loop_
_geom_hbond_atom_site_label_D
_geom_hbond_atom_site_label_H
_geom_hbond_atom_site_label_A
_geom_hbond_distance_DH
_geom_hbond_distance_HA
_geom_hbond_distance_DA
_geom_hbond_angle_DHA
_geom_hbond_site_symmetry_A
N5 H5 N14 0.864(15) 2.094(16) 2.9185(17) 159.3(14) 3_666
C11 H11B F4 0.99 2.40 3.2253(16) 140.0 4_575
N14 H14A F1 0.932(16) 2.374(16) 3.2744(14) 162.2(13) 1_545
N14 H14B F4 0.918(15) 2.287(16) 3.1386(17) 154.2(13) 2_646

loop_
_geom_torsion_atom_site_label_1
_geom_torsion_atom_site_label_2
_geom_torsion_atom_site_label_3
_geom_torsion_atom_site_label_4
_geom_torsion
C9B C1 C2 N3 50.23(13)
C1 C2 N3 C4 -56.08(14)
C2 N3 C4 C4A 25.94(14)
C2 N3 C4 C10 -94.14(13)
C2 N3 C4 C11 150.02(11)
N3 C4 C4A C9B 5.34(16)
C10 C4 C4A C9B 123.29(13)
C11 C4 C4A C9B -118.48(13)
N3 C4 C4A N5 -177.41(11)
C10 C4 C4A N5 -59.47(16)
C11 C4 C4A N5 58.76(15)
C9B C4A N5 C5A 1.26(14)
C4 C4A N5 C5A -176.33(11)
C4A N5 C5A C6 -178.53(12)
C4A N5 C5A C9A -0.67(13)
N5 C5A C6 C7 178.34(12)
C9A C5A C6 C7 0.76(18)
C5A C6 C7 C8 0.66(19)
C6 C7 C8 C9 -1.4(2)
C6 C7 C8 F4 178.19(11)
F4 C8 C9 C9A -178.97(10)
C7 C8 C9 C9A 0.63(19)
C8 C9 C9A C5A 0.81(17)
C8 C9 C9A C9B -178.46(13)
N5 C5A C9A C9 -179.57(10)
C6 C5A C9A C9 -1.54(18)
N5 C5A C9A C9B -0.12(13)
C6 C5A C9A C9B 177.92(11)
N5 C4A C9B C9A -1.30(13)
C4 C4A C9B C9A 176.28(11)
N5 C4A C9B C1 175.30(10)
C4 C4A C9B C1 -7.12(18)
C9 C9A C9B C4A -179.81(13)
C5A C9A C9B C4A 0.86(13)
C9 C9A C9B C1 4.0(2)
C5A C9A C9B C1 -175.28(12)
C2 C1 C9B C4A -20.41(16)
C2 C1 C9B C9A 155.23(13)
N3 C4 C10 F3 59.36(14)
C4A C4 C10 F3 -61.66(15)
C11 C4 C10 F3 177.62(10)
N3 C4 C10 F2 -61.07(14)
C4A C4 C10 F2 177.90(10)
C11 C4 C10 F2 57.19(14)
N3 C4 C10 F1 179.69(10)
C4A C4 C10 F1 58.67(14)
C11 C4 C10 F1 -62.05(13)
N3 C4 C11 C12 -67.92(14)
C4A C4 C11 C12 56.45(14)
C10 C4 C11 C12 176.53(11)
C4 C11 C12 C13 -171.50(11)
C11 C12 C13 N14 177.04(11)
